data_7045162
loop_
_publ_author_name
'Horn, Julian'
'Widera, Anna'
'Litters, Sebastian'
'Kaifer, Elisabeth'
'Himmel, Hans-J\"org'

_publ_section_title
;
 Tuning the nucleophilicity of electron-rich diborane(4) compounds with
 bridging guanidinate substituents by substitution.
;
_journal_issue 6
_journal_name_full 'Dalton transactions (Cambridge, England : 2003)'
_journal_page_first 2009
_journal_page_last 2017
_journal_paper_doi 10.1039/c7dt04433j
_journal_volume 47
_journal_year 2018
_chemical_formula_sum 'C17 H26 B2 Cl2 F6 N6 O6 S2'
_chemical_formula_weight 681.08
_space_group_crystal_system orthorhombic
_space_group_IT_number 61
_space_group_name_Hall '-P 2ac 2ab'
_space_group_name_H-M_alt 'P b c a'
_symmetry_space_group_name_Hall '-P 2ac 2ab'
_symmetry_space_group_name_H-M 'P b c a'
_atom_sites_solution_hydrogens geom
_audit_creation_method SHELXL-2017/1
_audit_update_record
;
2017-12-19 deposited with the CCDC.
2017-12-26 downloaded from the CCDC.
;
_cell_angle_alpha 90
_cell_angle_beta 90
_cell_angle_gamma 90
_cell_formula_units_Z 8
_cell_length_a 15.694(3)
_cell_length_b 15.531(3)
_cell_length_c 22.791(5)
_cell_measurement_reflns_used 8133
_cell_measurement_temperature 120
_cell_measurement_theta_max 30.11
_cell_measurement_theta_min 2.05
_cell_volume 5555.2(19)
_computing_cell_refinement 'DENZO/SCALEPACK (Bruker AXS, 1997-2009)'
_computing_data_collection 'COLLECT (Bruker AXS, 1997-2009)'
_computing_data_reduction 'DENZO/SCALEPACK (Bruker AXS, 1997-2009)'
_computing_molecular_graphics 'XPMA (Zsolnai, Huttner, 1994)'
_computing_publication_material 'SHELXL-2017/1 (Sheldrick, 2017)'
_computing_structure_refinement 'SHELXL-2017/1 (Sheldrick, 2017)'
_computing_structure_solution 'SHELXS-2014/7 (Sheldrick, 2014)'
_diffrn_ambient_temperature 120
_diffrn_measured_fraction_theta_full 0.999
_diffrn_measured_fraction_theta_max 0.994
_diffrn_measurement_device_type 'NONIUS KAPPA CCD'
_diffrn_measurement_method 'O-Scan    '
_diffrn_radiation_source 'fine-focus sealed tube'
_diffrn_radiation_type MoK\a
_diffrn_radiation_wavelength 0.71073
_diffrn_reflns_av_R_equivalents 0.1234
_diffrn_reflns_av_unetI/netI 0.0669
_diffrn_reflns_Laue_measured_fraction_full 0.999
_diffrn_reflns_Laue_measured_fraction_max 0.994
_diffrn_reflns_limit_h_max 22
_diffrn_reflns_limit_h_min -22
_diffrn_reflns_limit_k_max 21
_diffrn_reflns_limit_k_min -21
_diffrn_reflns_limit_l_max 32
_diffrn_reflns_limit_l_min -32
_diffrn_reflns_number 107143
_diffrn_reflns_point_group_measured_fraction_full 0.999
_diffrn_reflns_point_group_measured_fraction_max 0.994
_diffrn_reflns_theta_full 25.242
_diffrn_reflns_theta_max 30.112
_diffrn_reflns_theta_min 2.050
_exptl_absorpt_coefficient_mu 0.470
_exptl_absorpt_correction_T_max 0.933
_exptl_absorpt_correction_T_min 0.872
_exptl_absorpt_correction_type empirical
_exptl_absorpt_process_details SADBAS
_exptl_crystal_colour colourless
_exptl_crystal_density_diffrn 1.629
_exptl_crystal_description 'box shaped'
_exptl_crystal_F_000 2784
_exptl_crystal_size_max 0.300
_exptl_crystal_size_mid 0.200
_exptl_crystal_size_min 0.150
_refine_diff_density_max 0.637
_refine_diff_density_min -0.489
_refine_diff_density_rms 0.078
_refine_ls_extinction_method none
_refine_ls_goodness_of_fit_ref 1.010
_refine_ls_hydrogen_treatment constr
_refine_ls_matrix_type full
_refine_ls_number_parameters 370
_refine_ls_number_reflns 8130
_refine_ls_number_restraints 0
_refine_ls_restrained_S_all 1.010
_refine_ls_R_factor_all 0.1135
_refine_ls_R_factor_gt 0.0526
_refine_ls_shift/su_max 0.000
_refine_ls_shift/su_mean 0.000
_refine_ls_structure_factor_coef Fsqd
_refine_ls_weighting_details 'w=1/[\s^2^(Fo^2^)+(0.0561P)^2^+3.6049P] where P=(Fo^2^+2Fc^2^)/3'
_refine_ls_weighting_scheme calc
_refine_ls_wR_factor_gt 0.1123
_refine_ls_wR_factor_ref 0.1360
_reflns_Friedel_coverage 0.000
_reflns_number_gt 4785
_reflns_number_total 8130
_reflns_threshold_expression 'I > 2\s(I)'
_cod_data_source_file c7dt04433j1.cif
_cod_data_source_block sli409
_cod_depositor_comments 'Adding full bibliography for 7045160--7045163.cif.'
_cod_database_code 7045162
_shelx_shelxl_version_number 2017/1
_shelx_space_group_comment
;
The symmetry employed for this shelxl refinement is uniquely defined
by the following loop, which should always be used as a source of
symmetry information in preference to the above space-group names.
They are only intended as comments.
;
_shelx_estimated_absorpt_t_min 0.872
_shelx_estimated_absorpt_t_max 0.933

loop_
_space_group_symop_operation_xyz
'x, y, z'
'-x+1/2, -y, z+1/2'
'-x, y+1/2, -z+1/2'
'x+1/2, -y+1/2, -z'
'-x, -y, -z'
'x-1/2, y, -z-1/2'
'x, -y-1/2, z-1/2'
'-x-1/2, y-1/2, z'

loop_
_atom_site_label
_atom_site_type_symbol
_atom_site_fract_x
_atom_site_fract_y
_atom_site_fract_z
_atom_site_U_iso_or_equiv
_atom_site_adp_type
_atom_site_occupancy
_atom_site_site_symmetry_order
_atom_site_calc_flag
_atom_site_refinement_flags_posn
_atom_site_refinement_flags_adp
S1 S 0.07951(4) 0.70894(4) 0.24062(3) 0.02372(14) Uani 1 1 d . .
S2 S 0.08430(4) 0.73367(4) 0.07472(3) 0.02833(15) Uani 1 1 d . .
F1 F 0.09522(11) 0.65970(10) 0.34963(7) 0.0438(4) Uani 1 1 d . .
F2 F -0.00042(10) 0.75633(12) 0.33487(8) 0.0505(5) Uani 1 1 d . .
F3 F 0.13241(10) 0.79147(10) 0.33439(7) 0.0445(4) Uani 1 1 d . .
F4 F 0.02144(11) 0.66140(13) -0.01764(8) 0.0618(5) Uani 1 1 d . .
F5 F 0.15507(12) 0.63889(15) -0.00601(9) 0.0726(7) Uani 1 1 d . .
F6 F 0.11101(15) 0.76196(17) -0.03626(9) 0.0859(8) Uani 1 1 d . .
O1 O 0.16809(9) 0.67404(10) 0.23413(7) 0.0239(4) Uani 1 1 d . .
O2 O 0.01713(10) 0.64273(10) 0.23403(8) 0.0295(4) Uani 1 1 d . .
O3 O 0.06699(10) 0.78992(10) 0.21264(8) 0.0302(4) Uani 1 1 d . .
O4 O 0.16888(10) 0.77607(10) 0.08416(8) 0.0280(4) Uani 1 1 d . .
O5 O 0.07309(11) 0.65684(11) 0.10761(8) 0.0349(4) Uani 1 1 d . .
O6 O 0.01781(12) 0.79563(12) 0.07278(9) 0.0425(5) Uani 1 1 d . .
N1 N 0.29136(12) 0.77729(12) 0.22775(9) 0.0223(4) Uani 1 1 d . .
N2 N 0.29234(12) 0.83191(12) 0.13492(9) 0.0243(4) Uani 1 1 d . .
N3 N 0.36118(12) 0.90927(12) 0.20983(9) 0.0261(4) Uani 1 1 d . .
N4 N 0.29643(12) 0.62294(12) 0.18529(9) 0.0225(4) Uani 1 1 d . .
N5 N 0.29685(12) 0.67786(12) 0.09258(9) 0.0241(4) Uani 1 1 d . .
N6 N 0.38024(12) 0.55465(12) 0.11366(9) 0.0266(4) Uani 1 1 d . .
B1 B 0.24438(16) 0.70595(16) 0.19439(12) 0.0223(5) Uani 1 1 d . .
B2 B 0.24489(17) 0.74702(16) 0.12486(12) 0.0233(5) Uani 1 1 d . .
C1 C 0.31596(14) 0.84114(14) 0.19109(11) 0.0233(5) Uani 1 1 d . .
C2 C 0.32507(15) 0.77525(15) 0.28717(11) 0.0274(5) Uani 1 1 d . .
H2A H 0.381333 0.749394 0.287002 0.033 Uiso 1 1 calc R U
H2B H 0.288379 0.740437 0.311866 0.033 Uiso 1 1 calc R U
C3 C 0.33031(16) 0.86613(16) 0.31166(12) 0.0320(6) Uani 1 1 d . .
H3A H 0.273634 0.890690 0.314476 0.038 Uiso 1 1 calc R U
H3B H 0.355030 0.864898 0.350658 0.038 Uiso 1 1 calc R U
C4 C 0.38503(16) 0.92065(16) 0.27134(12) 0.0317(6) Uani 1 1 d . .
H4A H 0.378895 0.980814 0.281957 0.038 Uiso 1 1 calc R U
H4B H 0.444386 0.904913 0.276438 0.038 Uiso 1 1 calc R U
C5 C 0.39033(16) 0.97634(15) 0.16881(12) 0.0331(6) Uani 1 1 d . .
H5A H 0.446618 0.995849 0.180316 0.040 Uiso 1 1 calc R U
H5B H 0.351938 1.025205 0.170703 0.040 Uiso 1 1 calc R U
C6 C 0.39342(16) 0.94279(16) 0.10681(12) 0.0328(6) Uani 1 1 d . .
H6A H 0.439606 0.901689 0.102878 0.039 Uiso 1 1 calc R U
H6B H 0.403804 0.989958 0.079850 0.039 Uiso 1 1 calc R U
C7 C 0.30966(16) 0.89978(15) 0.09201(12) 0.0308(6) Uani 1 1 d . .
H7A H 0.264092 0.941964 0.092681 0.037 Uiso 1 1 calc R U
H7B H 0.312462 0.875233 0.052924 0.037 Uiso 1 1 calc R U
C8 C 0.32600(14) 0.61739(14) 0.13026(11) 0.0228(5) Uani 1 1 d . .
C9 C 0.32444(15) 0.56460(14) 0.23207(11) 0.0258(5) Uani 1 1 d . .
H9A H 0.276730 0.552060 0.257747 0.031 Uiso 1 1 calc R U
H9B H 0.368250 0.592603 0.255249 0.031 Uiso 1 1 calc R U
C10 C 0.35907(15) 0.48149(15) 0.20738(11) 0.0277(5) Uani 1 1 d . .
H10A H 0.312486 0.446451 0.192810 0.033 Uiso 1 1 calc R U
H10B H 0.387873 0.449545 0.238107 0.033 Uiso 1 1 calc R U
C11 C 0.42078(15) 0.50009(15) 0.15809(12) 0.0295(5) Uani 1 1 d . .
H11A H 0.470754 0.528945 0.173598 0.035 Uiso 1 1 calc R U
H11B H 0.438993 0.446425 0.140283 0.035 Uiso 1 1 calc R U
C12 C 0.41801(17) 0.55302(17) 0.05472(12) 0.0349(6) Uani 1 1 d . .
H12A H 0.425963 0.493770 0.042434 0.042 Uiso 1 1 calc R U
H12B H 0.473490 0.580516 0.055769 0.042 Uiso 1 1 calc R U
C13 C 0.36177(17) 0.59901(17) 0.01088(12) 0.0342(6) Uani 1 1 d . .
H13A H 0.310552 0.565619 0.003806 0.041 Uiso 1 1 calc R U
H13B H 0.391729 0.605664 -0.026072 0.041 Uiso 1 1 calc R U
C14 C 0.33841(16) 0.68673(16) 0.03539(11) 0.0305(6) Uani 1 1 d . .
H14A H 0.389472 0.721405 0.039491 0.037 Uiso 1 1 calc R U
H14B H 0.300351 0.715898 0.008382 0.037 Uiso 1 1 calc R U
C15 C 0.07723(16) 0.73045(16) 0.31928(12) 0.0332(6) Uani 1 1 d . .
C16 C 0.09416(19) 0.6973(2) -0.00059(14) 0.0470(8) Uani 1 1 d . .
Cl1 Cl -0.12463(5) 0.48329(5) 0.12460(4) 0.0512(2) Uani 1 1 d . .
Cl2 Cl -0.21975(6) 0.63065(6) 0.08086(4) 0.0638(3) Uani 1 1 d . .
C17 C -0.1183(2) 0.5893(2) 0.09732(16) 0.0569(9) Uani 1 1 d . .
H17A H -0.091041 0.625856 0.126301 0.068 Uiso 1 1 calc R U
H17B H -0.083446 0.589870 0.062173 0.068 Uiso 1 1 calc R U

loop_
_atom_site_aniso_label
_atom_site_aniso_U_11
_atom_site_aniso_U_22
_atom_site_aniso_U_33
_atom_site_aniso_U_23
_atom_site_aniso_U_13
_atom_site_aniso_U_12
S1 0.0188(3) 0.0221(3) 0.0302(3) -0.0020(2) 0.0011(2) 0.0005(2)
S2 0.0259(3) 0.0295(3) 0.0296(3) 0.0008(3) -0.0060(3) -0.0003(2)
F1 0.0524(10) 0.0473(10) 0.0318(9) 0.0036(7) 0.0020(7) -0.0012(8)
F2 0.0335(9) 0.0717(12) 0.0463(11) -0.0160(9) 0.0117(7) 0.0109(8)
F3 0.0470(10) 0.0446(9) 0.0418(10) -0.0169(8) 0.0015(7) -0.0110(8)
F4 0.0442(10) 0.0936(14) 0.0475(12) -0.0225(10) -0.0170(9) -0.0102(10)
F5 0.0446(11) 0.1123(18) 0.0608(13) -0.0494(12) -0.0066(9) 0.0079(11)
F6 0.0953(17) 0.130(2) 0.0325(11) 0.0220(12) -0.0081(11) -0.0374(15)
O1 0.0193(8) 0.0222(8) 0.0302(10) 0.0015(7) 0.0019(7) 0.0018(6)
O2 0.0225(8) 0.0278(9) 0.0382(11) -0.0037(7) 0.0025(7) -0.0046(7)
O3 0.0278(9) 0.0218(8) 0.0411(11) 0.0022(8) -0.0001(8) 0.0039(7)
O4 0.0256(8) 0.0263(8) 0.0322(10) 0.0031(7) -0.0066(7) -0.0013(7)
O5 0.0360(10) 0.0305(9) 0.0382(11) 0.0034(8) -0.0066(8) -0.0076(8)
O6 0.0302(10) 0.0404(10) 0.0568(14) 0.0002(9) -0.0126(9) 0.0092(8)
N1 0.0210(9) 0.0201(9) 0.0259(11) -0.0006(8) -0.0019(8) -0.0008(7)
N2 0.0246(10) 0.0201(9) 0.0282(12) 0.0019(8) 0.0001(8) -0.0012(8)
N3 0.0228(10) 0.0204(9) 0.0350(12) -0.0038(9) 0.0012(9) -0.0028(8)
N4 0.0208(9) 0.0205(9) 0.0262(11) 0.0007(8) 0.0005(8) 0.0018(8)
N5 0.0262(10) 0.0218(9) 0.0242(11) -0.0003(8) 0.0007(8) 0.0009(8)
N6 0.0239(10) 0.0231(10) 0.0329(12) -0.0021(8) 0.0043(9) 0.0044(8)
B1 0.0185(12) 0.0201(12) 0.0285(15) -0.0010(11) 0.0019(10) 0.0009(10)
B2 0.0212(12) 0.0214(12) 0.0272(15) -0.0015(11) -0.0033(11) 0.0006(10)
C1 0.0171(10) 0.0205(11) 0.0322(14) -0.0023(10) 0.0006(9) 0.0007(9)
C2 0.0243(11) 0.0279(12) 0.0299(14) -0.0004(10) -0.0054(10) 0.0000(10)
C3 0.0301(13) 0.0346(13) 0.0311(15) -0.0085(11) -0.0040(11) -0.0004(11)
C4 0.0257(12) 0.0271(12) 0.0423(17) -0.0091(11) -0.0077(11) -0.0018(10)
C5 0.0291(13) 0.0228(12) 0.0475(18) -0.0035(11) 0.0088(12) -0.0062(10)
C6 0.0339(14) 0.0232(12) 0.0413(16) 0.0008(11) 0.0096(12) -0.0034(10)
C7 0.0340(14) 0.0241(12) 0.0344(16) 0.0029(10) 0.0043(11) -0.0002(10)
C8 0.0195(11) 0.0190(11) 0.0298(14) -0.0028(9) -0.0007(9) -0.0034(9)
C9 0.0238(11) 0.0233(11) 0.0302(14) 0.0038(10) -0.0002(10) 0.0023(9)
C10 0.0267(12) 0.0221(12) 0.0345(15) 0.0034(10) -0.0025(10) 0.0010(10)
C11 0.0256(12) 0.0233(11) 0.0396(15) -0.0027(10) -0.0011(11) 0.0065(10)
C12 0.0344(14) 0.0344(14) 0.0358(15) -0.0029(11) 0.0106(12) 0.0052(12)
C13 0.0368(14) 0.0377(14) 0.0280(15) -0.0029(11) 0.0068(11) 0.0002(12)
C14 0.0311(13) 0.0316(13) 0.0290(14) 0.0005(11) 0.0042(11) 0.0000(11)
C15 0.0285(13) 0.0349(14) 0.0362(15) -0.0057(12) 0.0064(11) 0.0004(11)
C16 0.0377(16) 0.071(2) 0.0327(16) -0.0063(16) -0.0069(13) -0.0083(15)
Cl1 0.0513(5) 0.0458(4) 0.0564(5) -0.0068(4) -0.0011(4) 0.0035(3)
Cl2 0.0694(6) 0.0693(6) 0.0527(5) 0.0036(4) -0.0078(4) 0.0183(5)
C17 0.0451(19) 0.063(2) 0.062(2) 0.0044(18) 0.0111(16) -0.0094(16)

loop_
_atom_type_symbol
_atom_type_description
_atom_type_scat_dispersion_real
_atom_type_scat_dispersion_imag
_atom_type_scat_source
C C 0.0033 0.0016 'International Tables Vol C Tables 4.2.6.8 and 6.1.1.4'
H H 0.0000 0.0000 'International Tables Vol C Tables 4.2.6.8 and 6.1.1.4'
B B 0.0013 0.0007 'International Tables Vol C Tables 4.2.6.8 and 6.1.1.4'
N N 0.0061 0.0033 'International Tables Vol C Tables 4.2.6.8 and 6.1.1.4'
O O 0.0106 0.0060 'International Tables Vol C Tables 4.2.6.8 and 6.1.1.4'
F F 0.0171 0.0103 'International Tables Vol C Tables 4.2.6.8 and 6.1.1.4'
S S 0.1246 0.1234 'International Tables Vol C Tables 4.2.6.8 and 6.1.1.4'
Cl Cl 0.1484 0.1585 'International Tables Vol C Tables 4.2.6.8 and 6.1.1.4'

loop_
_geom_angle_atom_site_label_1
_geom_angle_atom_site_label_2
_geom_angle_atom_site_label_3
_geom_angle
O3 S1 O2 119.64(10)
O3 S1 O1 113.76(10)
O2 S1 O1 111.41(10)
O3 S1 C15 106.01(11)
O2 S1 C15 102.82(11)
O1 S1 C15 100.45(11)
O6 S2 O5 119.65(12)
O6 S2 O4 110.97(11)
O5 S2 O4 113.80(10)
O6 S2 C16 104.13(14)
O5 S2 C16 104.39(14)
O4 S2 C16 101.38(12)
S1 O1 B1 130.20(14)
S2 O4 B2 129.00(15)
C1 N1 C2 119.16(19)
C1 N1 B1 111.14(19)
C2 N1 B1 128.41(19)
C1 N2 C7 120.7(2)
C1 N2 B2 111.68(19)
C7 N2 B2 127.6(2)
C1 N3 C4 122.4(2)
C1 N3 C5 121.3(2)
C4 N3 C5 116.34(19)
C8 N4 C9 122.47(19)
C8 N4 B1 111.32(19)
C9 N4 B1 125.32(19)
C8 N5 C14 118.7(2)
C8 N5 B2 111.2(2)
C14 N5 B2 126.66(19)
C8 N6 C11 119.9(2)
C8 N6 C12 121.6(2)
C11 N6 C12 116.54(19)
N1 B1 N4 114.63(19)
N1 B1 O1 107.86(19)
N4 B1 O1 102.50(17)
N1 B1 B2 100.84(18)
N4 B1 B2 100.68(18)
O1 B1 B2 130.69(19)
N2 B2 N5 114.5(2)
N2 B2 O4 102.10(17)
N5 B2 O4 108.65(19)
N2 B2 B1 100.65(19)
N5 B2 B1 100.70(18)
O4 B2 B1 130.5(2)
N2 C1 N3 122.3(2)
N2 C1 N1 115.63(19)
N3 C1 N1 122.1(2)
N1 C2 C3 110.0(2)
N1 C2 H2A 109.7
C3 C2 H2A 109.7
N1 C2 H2B 109.7
C3 C2 H2B 109.7
H2A C2 H2B 108.2
C4 C3 C2 109.1(2)
C4 C3 H3A 109.9
C2 C3 H3A 109.9
C4 C3 H3B 109.9
C2 C3 H3B 109.9
H3A C3 H3B 108.3
N3 C4 C3 111.63(19)
N3 C4 H4A 109.3
C3 C4 H4A 109.3
N3 C4 H4B 109.3
C3 C4 H4B 109.3
H4A C4 H4B 108.0
N3 C5 C6 111.14(19)
N3 C5 H5A 109.4
C6 C5 H5A 109.4
N3 C5 H5B 109.4
C6 C5 H5B 109.4
H5A C5 H5B 108.0
C5 C6 C7 109.5(2)
C5 C6 H6A 109.8
C7 C6 H6A 109.8
C5 C6 H6B 109.8
C7 C6 H6B 109.8
H6A C6 H6B 108.2
N2 C7 C6 109.3(2)
N2 C7 H7A 109.8
C6 C7 H7A 109.8
N2 C7 H7B 109.8
C6 C7 H7B 109.8
H7A C7 H7B 108.3
N4 C8 N6 121.9(2)
N4 C8 N5 115.6(2)
N6 C8 N5 122.5(2)
N4 C9 C10 111.4(2)
N4 C9 H9A 109.3
C10 C9 H9A 109.3
N4 C9 H9B 109.3
C10 C9 H9B 109.3
H9A C9 H9B 108.0
C9 C10 C11 110.15(19)
C9 C10 H10A 109.6
C11 C10 H10A 109.6
C9 C10 H10B 109.6
C11 C10 H10B 109.6
H10A C10 H10B 108.1
N6 C11 C10 110.24(19)
N6 C11 H11A 109.6
C10 C11 H11A 109.6
N6 C11 H11B 109.6
C10 C11 H11B 109.6
H11A C11 H11B 108.1
N6 C12 C13 111.1(2)
N6 C12 H12A 109.4
C13 C12 H12A 109.4
N6 C12 H12B 109.4
C13 C12 H12B 109.4
H12A C12 H12B 108.0
C12 C13 C14 108.8(2)
C12 C13 H13A 109.9
C14 C13 H13A 109.9
C12 C13 H13B 109.9
C14 C13 H13B 109.9
H13A C13 H13B 108.3
N5 C14 C13 110.5(2)
N5 C14 H14A 109.5
C13 C14 H14A 109.5
N5 C14 H14B 109.5
C13 C14 H14B 109.5
H14A C14 H14B 108.1
F1 C15 F3 108.4(2)
F1 C15 F2 107.8(2)
F3 C15 F2 108.2(2)
F1 C15 S1 110.86(17)
F3 C15 S1 111.87(18)
F2 C15 S1 109.60(19)
F6 C16 F5 108.6(3)
F6 C16 F4 108.2(3)
F5 C16 F4 107.8(3)
F6 C16 S2 111.3(2)
F5 C16 S2 111.3(2)
F4 C16 S2 109.5(2)
Cl2 C17 Cl1 111.42(18)
Cl2 C17 H17A 109.3
Cl1 C17 H17A 109.3
Cl2 C17 H17B 109.3
Cl1 C17 H17B 109.3
H17A C17 H17B 108.0

loop_
_geom_bond_atom_site_label_1
_geom_bond_atom_site_label_2
_geom_bond_distance
S1 O3 1.4237(17)
S1 O2 1.4277(17)
S1 O1 1.4994(16)
S1 C15 1.824(3)
S2 O6 1.4202(19)
S2 O5 1.4201(18)
S2 O4 1.4972(17)
S2 C16 1.813(3)
F1 C15 1.329(3)
F2 C15 1.332(3)
F3 C15 1.329(3)
F4 C16 1.328(3)
F5 C16 1.324(4)
F6 C16 1.319(4)
O1 B1 1.581(3)
O4 B2 1.577(3)
N1 C1 1.353(3)
N1 C2 1.454(3)
N1 B1 1.533(3)
N2 C1 1.340(3)
N2 C7 1.463(3)
N2 B2 1.531(3)
N3 C1 1.344(3)
N3 C4 1.462(3)
N3 C5 1.473(3)
N4 C8 1.340(3)
N4 C9 1.467(3)
N4 B1 1.540(3)
N5 C8 1.352(3)
N5 C14 1.464(3)
N5 B2 1.536(3)
N6 C8 1.348(3)
N6 C11 1.466(3)
N6 C12 1.468(3)
B1 B2 1.708(4)
C2 C3 1.520(3)
C2 H2A 0.9700
C2 H2B 0.9700
C3 C4 1.516(4)
C3 H3A 0.9700
C3 H3B 0.9700
C4 H4A 0.9700
C4 H4B 0.9700
C5 C6 1.507(4)
C5 H5A 0.9700
C5 H5B 0.9700
C6 C7 1.512(4)
C6 H6A 0.9700
C6 H6B 0.9700
C7 H7A 0.9700
C7 H7B 0.9700
C9 C10 1.509(3)
C9 H9A 0.9700
C9 H9B 0.9700
C10 C11 1.511(4)
C10 H10A 0.9700
C10 H10B 0.9700
C11 H11A 0.9700
C11 H11B 0.9700
C12 C13 1.513(4)
C12 H12A 0.9700
C12 H12B 0.9700
C13 C14 1.517(3)
C13 H13A 0.9700
C13 H13B 0.9700
C14 H14A 0.9700
C14 H14B 0.9700
Cl1 C17 1.763(3)
Cl2 C17 1.757(4)
C17 H17A 0.9700
C17 H17B 0.9700

loop_
_geom_torsion_atom_site_label_1
_geom_torsion_atom_site_label_2
_geom_torsion_atom_site_label_3
_geom_torsion_atom_site_label_4
_geom_torsion
O3 S1 O1 B1 -9.7(2)
O2 S1 O1 B1 129.17(19)
C15 S1 O1 B1 -122.5(2)
O6 S2 O4 B2 138.4(2)
O5 S2 O4 B2 0.0(2)
C16 S2 O4 B2 -111.5(2)
C1 N1 B1 N4 105.7(2)
C2 N1 B1 N4 -61.1(3)
C1 N1 B1 O1 -140.90(18)
C2 N1 B1 O1 52.4(3)
C1 N1 B1 B2 -1.5(2)
C2 N1 B1 B2 -168.2(2)
C8 N4 B1 N1 -103.2(2)
C9 N4 B1 N1 66.2(3)
C8 N4 B1 O1 140.28(18)
C9 N4 B1 O1 -50.3(3)
C8 N4 B1 B2 4.1(2)
C9 N4 B1 B2 173.48(19)
S1 O1 B1 N1 85.1(2)
S1 O1 B1 N4 -153.59(16)
S1 O1 B1 B2 -37.4(3)
C1 N2 B2 N5 -105.9(2)
C7 N2 B2 N5 76.5(3)
C1 N2 B2 O4 136.85(19)
C7 N2 B2 O4 -40.8(3)
C1 N2 B2 B1 1.1(2)
C7 N2 B2 B1 -176.5(2)
C8 N5 B2 N2 102.8(2)
C14 N5 B2 N2 -55.6(3)
C8 N5 B2 O4 -143.76(18)
C14 N5 B2 O4 57.8(3)
C8 N5 B2 B1 -4.2(2)
C14 N5 B2 B1 -162.6(2)
S2 O4 B2 N2 -156.97(16)
S2 O4 B2 N5 81.6(2)
S2 O4 B2 B1 -41.4(3)
N1 B1 B2 N2 0.2(2)
N4 B1 B2 N2 -117.67(18)
O1 B1 B2 N2 125.4(2)
N1 B1 B2 N5 117.98(18)
N4 B1 B2 N5 0.1(2)
O1 B1 B2 N5 -116.8(2)
N1 B1 B2 O4 -115.9(2)
N4 B1 B2 O4 126.2(2)
O1 B1 B2 O4 9.2(4)
C7 N2 C1 N3 -4.6(3)
B2 N2 C1 N3 177.6(2)
C7 N2 C1 N1 175.4(2)
B2 N2 C1 N1 -2.4(3)
C4 N3 C1 N2 178.3(2)
C5 N3 C1 N2 -2.4(3)
C4 N3 C1 N1 -1.8(3)
C5 N3 C1 N1 177.5(2)
C2 N1 C1 N2 170.64(19)
B1 N1 C1 N2 2.5(3)
C2 N1 C1 N3 -9.3(3)
B1 N1 C1 N3 -177.4(2)
C1 N1 C2 C3 39.3(3)
B1 N1 C2 C3 -155.0(2)
N1 C2 C3 C4 -57.1(3)
C1 N3 C4 C3 -18.7(3)
C5 N3 C4 C3 162.0(2)
C2 C3 C4 N3 47.0(3)
C1 N3 C5 C6 -21.7(3)
C4 N3 C5 C6 157.6(2)
N3 C5 C6 C7 50.3(3)
C1 N2 C7 C6 34.5(3)
B2 N2 C7 C6 -148.1(2)
C5 C6 C7 N2 -56.3(3)
C9 N4 C8 N6 3.6(3)
B1 N4 C8 N6 173.3(2)
C9 N4 C8 N5 -177.40(19)
B1 N4 C8 N5 -7.7(3)
C11 N6 C8 N4 -11.4(3)
C12 N6 C8 N4 -174.8(2)
C11 N6 C8 N5 169.7(2)
C12 N6 C8 N5 6.2(3)
C14 N5 C8 N4 168.1(2)
B2 N5 C8 N4 7.7(3)
C14 N5 C8 N6 -12.9(3)
B2 N5 C8 N6 -173.2(2)
C8 N4 C9 C10 -22.7(3)
B1 N4 C9 C10 169.1(2)
N4 C9 C10 C11 47.3(3)
C8 N6 C11 C10 37.3(3)
C12 N6 C11 C10 -158.5(2)
C9 C10 C11 N6 -54.4(3)
C8 N6 C12 C13 -26.1(3)
C11 N6 C12 C13 169.9(2)
N6 C12 C13 C14 50.2(3)
C8 N5 C14 C13 38.8(3)
B2 N5 C14 C13 -164.2(2)
C12 C13 C14 N5 -56.8(3)
O3 S1 C15 F1 -174.99(16)
O2 S1 C15 F1 58.64(19)
O1 S1 C15 F1 -56.36(19)
O3 S1 C15 F3 -53.8(2)
O2 S1 C15 F3 179.82(17)
O1 S1 C15 F3 64.82(19)
O3 S1 C15 F2 66.2(2)
O2 S1 C15 F2 -60.2(2)
O1 S1 C15 F2 -175.19(17)
O6 S2 C16 F6 58.2(2)
O5 S2 C16 F6 -175.6(2)
O4 S2 C16 F6 -57.1(2)
O6 S2 C16 F5 179.5(2)
O5 S2 C16 F5 -54.2(2)
O4 S2 C16 F5 64.2(2)
O6 S2 C16 F4 -61.4(3)
O5 S2 C16 F4 64.8(3)
O4 S2 C16 F4 -176.7(2)
